data_4069366
loop_
_publ_author_name
'Vicente, Jos\'e'
'Arcas, Aurelia'
'G\'alvez-L\'opez, Mar\'ia-Dolores'
'Jones, Peter G.'
'Bautista, Delia'

_publ_section_title
;
 Mono(2,6-dinitroaryl)platinum(II) and Mono- and
 Bis(2,6-dinitroaryl)platinum(IV) Complexes
;
_journal_issue 12
_journal_name_full Organometallics
_journal_page_first 3501
_journal_paper_doi 10.1021/om9001582
_journal_volume 28
_journal_year 2009
_chemical_formula_sum 'C18 H18 Cl2 N4 O14 Pt'
_chemical_formula_weight 780.35
_chemical_name_systematic
; 
 ? 
;
_space_group_IT_number 14
_symmetry_cell_setting monoclinic
_symmetry_space_group_name_Hall '-P 2yn'
_symmetry_space_group_name_H-M 'P 1 21/n 1'
_atom_sites_solution_hydrogens geom
_atom_sites_solution_primary direct
_atom_sites_solution_secondary difmap
_audit_creation_method SHELXL-97
_cell_angle_alpha 90.00
_cell_angle_beta 93.058(2)
_cell_angle_gamma 90.00
_cell_formula_units_Z 4
_cell_length_a 13.2940(7)
_cell_length_b 10.7745(6)
_cell_length_c 16.8442(9)
_cell_measurement_reflns_used 5676
_cell_measurement_temperature 100(2)
_cell_measurement_theta_max 26.71
_cell_measurement_theta_min 2.42
_cell_volume 2409.3(2)
_computing_cell_refinement 'Bruker SAINT'
_computing_data_collection 'Bruker SMART'
_computing_data_reduction 'Bruker SAINT'
_computing_molecular_graphics 'Bruker SHELXTL'
_computing_publication_material 'Bruker SHELXTL'
_computing_structure_refinement 'SHELXL-97 (Sheldrick, 1997)'
_computing_structure_solution 'SHELXS-97 (Sheldrick, 1990)'
_diffrn_ambient_temperature 100(2)
_diffrn_detector_area_resol_mean 8.26
_diffrn_measured_fraction_theta_full 1.000
_diffrn_measured_fraction_theta_max 0.995
_diffrn_measurement_device_type 'Bruker SMART APEX'
_diffrn_measurement_method \w-scan
_diffrn_radiation_monochromator graphite
_diffrn_radiation_source 'fine-focus sealed tube'
_diffrn_radiation_type MoK\a
_diffrn_radiation_wavelength 0.71073
_diffrn_reflns_av_R_equivalents 0.0539
_diffrn_reflns_av_sigmaI/netI 0.0441
_diffrn_reflns_limit_h_max 16
_diffrn_reflns_limit_h_min -17
_diffrn_reflns_limit_k_max 13
_diffrn_reflns_limit_k_min -13
_diffrn_reflns_limit_l_max 21
_diffrn_reflns_limit_l_min -21
_diffrn_reflns_number 26504
_diffrn_reflns_theta_full 26.00
_diffrn_reflns_theta_max 27.10
_diffrn_reflns_theta_min 1.90
_exptl_absorpt_coefficient_mu 6.128
_exptl_absorpt_correction_T_max 0.8873
_exptl_absorpt_correction_T_min 0.6399
_exptl_absorpt_correction_type multi-scan
_exptl_absorpt_process_details SADABS
_exptl_crystal_colour yellow
_exptl_crystal_density_diffrn 2.151
_exptl_crystal_density_method 'not measured'
_exptl_crystal_description neddle
_exptl_crystal_F_000 1512
_exptl_crystal_size_max 0.08
_exptl_crystal_size_mid 0.07
_exptl_crystal_size_min 0.02
_refine_diff_density_max 2.260
_refine_diff_density_min -3.725
_refine_diff_density_rms 0.191
_refine_ls_extinction_method none
_refine_ls_goodness_of_fit_ref 1.239
_refine_ls_hydrogen_treatment 'rigid methyls'
_refine_ls_matrix_type full
_refine_ls_number_parameters 358
_refine_ls_number_reflns 5285
_refine_ls_number_restraints 0
_refine_ls_restrained_S_all 1.239
_refine_ls_R_factor_all 0.0572
_refine_ls_R_factor_gt 0.0487
_refine_ls_shift/su_max 0.001
_refine_ls_shift/su_mean 0.000
_refine_ls_structure_factor_coef Fsqd
_refine_ls_weighting_details 'calc w=1/[\s^2^(Fo^2^)+(0.0247P)^2^+12.0530P] where P=(Fo^2^+2Fc^2^)/3'
_refine_ls_weighting_scheme calc
_refine_ls_wR_factor_gt 0.0858
_refine_ls_wR_factor_ref 0.0886
_reflns_number_gt 4752
_reflns_number_total 5285
_reflns_threshold_expression >2sigma(I)
_cod_data_source_file om9001582_si_002.cif
_cod_data_source_block 1191s
_cod_original_sg_symbol_H-M 'P 2(1)/n'
_cod_database_code 4069366

loop_
_symmetry_equiv_pos_as_xyz
'x, y, z'
'-x+1/2, y+1/2, -z+1/2'
'-x, -y, -z'
'x-1/2, -y-1/2, z-1/2'

loop_
_atom_site_label
_atom_site_type_symbol
_atom_site_fract_x
_atom_site_fract_y
_atom_site_fract_z
_atom_site_U_iso_or_equiv
_atom_site_adp_type
_atom_site_occupancy
_atom_site_symmetry_multiplicity
_atom_site_calc_flag
_atom_site_refinement_flags
Pt1 Pt 0.979702(18) 0.65286(2) 0.249030(14) 0.01125(8) Uani 1 1 d .
Cl1 Cl 0.93298(12) 0.81079(15) 0.16498(10) 0.0185(3) Uani 1 1 d .
Cl2 Cl 1.03931(12) 0.78885(15) 0.34486(10) 0.0183(3) Uani 1 1 d .
N1 N 0.9924(4) 0.4883(5) 0.1182(3) 0.0160(12) Uani 1 1 d .
N2 N 1.2282(4) 0.7846(5) 0.2433(3) 0.0183(12) Uani 1 1 d .
N3 N 0.9578(4) 0.4873(5) 0.3793(3) 0.0183(12) Uani 1 1 d .
N4 N 0.7325(4) 0.7858(5) 0.2442(3) 0.0162(12) Uani 1 1 d .
O1 O 1.2033(4) 0.8899(4) 0.2216(3) 0.0236(11) Uani 1 1 d .
O2 O 1.2751(4) 0.7602(5) 0.3053(3) 0.0222(11) Uani 1 1 d .
O3 O 1.3648(3) 0.7077(4) 0.1485(3) 0.0203(10) Uani 1 1 d .
O4 O 1.3312(4) 0.5230(5) 0.0290(3) 0.0221(11) Uani 1 1 d .
O5 O 1.1427(3) 0.3998(4) 0.0264(3) 0.0191(10) Uani 1 1 d .
O6 O 0.9627(4) 0.4139(4) 0.0685(3) 0.0203(11) Uani 1 1 d .
O7 O 0.9253(3) 0.5299(4) 0.1669(3) 0.0178(10) Uani 1 1 d .
O11 O 0.6932(4) 0.7534(5) 0.1806(3) 0.0269(12) Uani 1 1 d .
O12 O 0.7515(4) 0.8932(5) 0.2635(3) 0.0273(12) Uani 1 1 d .
O13 O 0.5879(3) 0.7079(4) 0.3311(3) 0.0165(10) Uani 1 1 d .
O14 O 0.6194(3) 0.5430(4) 0.4626(3) 0.0186(10) Uani 1 1 d .
O15 O 0.8142(3) 0.4413(4) 0.4884(3) 0.0182(10) Uani 1 1 d .
O16 O 0.9854(4) 0.4126(4) 0.4288(3) 0.0219(11) Uani 1 1 d .
O17 O 1.0207(3) 0.5088(4) 0.3219(3) 0.0175(10) Uani 1 1 d .
C1 C 1.1068(5) 0.6296(6) 0.1841(4) 0.0145(13) Uani 1 1 d .
C2 C 1.2000(5) 0.6816(5) 0.1878(4) 0.0135(13) Uani 1 1 d .
C3 C 1.2789(5) 0.6442(6) 0.1387(4) 0.0178(14) Uani 1 1 d .
C4 C 1.2597(5) 0.5526(6) 0.0824(4) 0.0167(14) Uani 1 1 d .
C5 C 1.1658(5) 0.4913(6) 0.0769(4) 0.0160(14) Uani 1 1 d .
C6 C 1.0910(5) 0.5359(6) 0.1261(4) 0.0167(14) Uani 1 1 d .
C11 C 0.8509(5) 0.6369(5) 0.3125(4) 0.0132(13) Uani 1 1 d .
C12 C 0.7580(5) 0.6903(6) 0.3044(4) 0.0164(14) Uani 1 1 d .
C13 C 0.6772(5) 0.6553(6) 0.3506(4) 0.0165(13) Uani 1 1 d .
C14 C 0.6959(5) 0.5758(6) 0.4160(4) 0.0175(14) Uani 1 1 d .
C15 C 0.7901(5) 0.5207(6) 0.4293(4) 0.0153(14) Uani 1 1 d .
C16 C 0.8651(5) 0.5500(6) 0.3745(4) 0.0148(13) Uani 1 1 d .
C21 C 1.4606(5) 0.6536(7) 0.1318(5) 0.0278(17) Uani 1 1 d .
H21A H 1.4622 0.5667 0.1490 0.042 Uiso 1 1 calc R
H21B H 1.5148 0.6995 0.1604 0.042 Uiso 1 1 calc R
H21C H 1.4699 0.6578 0.0745 0.042 Uiso 1 1 calc R
C22 C 1.2187(6) 0.3151(7) -0.0012(4) 0.0268(17) Uani 1 1 d .
H22A H 1.2490 0.3505 -0.0479 0.040 Uiso 1 1 calc R
H22B H 1.1872 0.2353 -0.0154 0.040 Uiso 1 1 calc R
H22C H 1.2711 0.3024 0.0412 0.040 Uiso 1 1 calc R
C23 C 0.7803(5) 0.4672(7) 0.5675(4) 0.0257(16) Uani 1 1 d .
H23A H 0.7941 0.5543 0.5810 0.039 Uiso 1 1 calc R
H23B H 0.8163 0.4133 0.6063 0.039 Uiso 1 1 calc R
H23C H 0.7078 0.4515 0.5684 0.039 Uiso 1 1 calc R
C24 C 0.4947(5) 0.6408(8) 0.3351(5) 0.0317(18) Uani 1 1 d .
H24A H 0.5042 0.5551 0.3175 0.048 Uiso 1 1 calc R
H24B H 0.4427 0.6809 0.3006 0.048 Uiso 1 1 calc R
H24C H 0.4738 0.6407 0.3900 0.048 Uiso 1 1 calc R
C25 C 0.5878(6) 0.6405(7) 0.5155(4) 0.0261(16) Uani 1 1 d .
H25A H 0.6363 0.6471 0.5611 0.039 Uiso 1 1 calc R
H25B H 0.5211 0.6204 0.5341 0.039 Uiso 1 1 calc R
H25C H 0.5845 0.7196 0.4868 0.039 Uiso 1 1 calc R
C26 C 1.3185(6) 0.5925(8) -0.0437(5) 0.035(2) Uani 1 1 d .
H26A H 1.2522 0.5744 -0.0693 0.053 Uiso 1 1 calc R
H26B H 1.3711 0.5690 -0.0795 0.053 Uiso 1 1 calc R
H26C H 1.3235 0.6814 -0.0320 0.053 Uiso 1 1 calc R

loop_
_atom_site_aniso_label
_atom_site_aniso_U_11
_atom_site_aniso_U_22
_atom_site_aniso_U_33
_atom_site_aniso_U_23
_atom_site_aniso_U_13
_atom_site_aniso_U_12
Pt1 0.01190(12) 0.01161(12) 0.01049(12) 0.00010(11) 0.00302(8) 0.00029(10)
Cl1 0.0180(8) 0.0180(8) 0.0197(8) 0.0060(6) 0.0025(6) -0.0001(6)
Cl2 0.0177(8) 0.0210(8) 0.0161(8) -0.0046(7) 0.0004(6) 0.0013(6)
N1 0.017(3) 0.015(3) 0.016(3) 0.003(2) 0.000(2) -0.001(2)
N2 0.018(3) 0.024(3) 0.013(3) -0.002(2) 0.003(2) -0.004(2)
N3 0.025(3) 0.013(3) 0.018(3) -0.002(2) 0.003(2) 0.001(2)
N4 0.007(3) 0.022(3) 0.020(3) 0.003(2) 0.005(2) 0.006(2)
O1 0.034(3) 0.015(2) 0.022(3) 0.000(2) 0.003(2) -0.001(2)
O2 0.016(3) 0.031(3) 0.018(3) -0.003(2) -0.002(2) 0.002(2)
O3 0.017(3) 0.019(2) 0.025(3) 0.001(2) 0.004(2) -0.001(2)
O4 0.024(3) 0.026(3) 0.017(3) 0.001(2) 0.011(2) 0.007(2)
O5 0.022(3) 0.017(2) 0.019(2) -0.007(2) 0.003(2) 0.006(2)
O6 0.028(3) 0.014(2) 0.018(3) -0.004(2) 0.003(2) -0.004(2)
O7 0.017(2) 0.017(2) 0.021(3) -0.005(2) 0.0081(19) -0.0015(19)
O11 0.021(3) 0.043(3) 0.017(3) 0.004(2) -0.003(2) -0.001(2)
O12 0.041(3) 0.016(2) 0.025(3) 0.006(2) 0.006(2) 0.009(2)
O13 0.012(2) 0.018(2) 0.020(2) 0.002(2) 0.0046(19) 0.0050(19)
O14 0.016(2) 0.021(2) 0.020(3) 0.000(2) 0.0083(19) -0.0016(19)
O15 0.023(3) 0.016(2) 0.016(2) 0.0048(19) 0.0052(19) 0.0002(19)
O16 0.022(3) 0.021(3) 0.023(3) 0.010(2) 0.003(2) 0.005(2)
O17 0.019(3) 0.024(2) 0.010(2) 0.0010(19) 0.0046(18) 0.003(2)
C1 0.016(3) 0.015(3) 0.012(3) 0.002(3) -0.001(2) 0.003(3)
C2 0.019(4) 0.010(3) 0.013(3) 0.000(2) 0.006(3) 0.000(2)
C3 0.018(4) 0.014(3) 0.021(3) 0.007(3) 0.000(3) 0.000(3)
C4 0.021(4) 0.012(3) 0.017(3) 0.002(3) 0.008(3) 0.007(3)
C5 0.018(4) 0.016(3) 0.014(3) 0.002(3) 0.001(3) 0.001(3)
C6 0.020(4) 0.016(3) 0.014(3) 0.005(3) 0.003(3) 0.001(3)
C11 0.023(4) 0.005(3) 0.011(3) -0.002(2) 0.004(3) -0.002(2)
C12 0.022(4) 0.015(3) 0.012(3) 0.000(3) 0.002(3) 0.000(3)
C13 0.018(3) 0.015(3) 0.017(3) -0.006(3) 0.006(3) 0.002(3)
C14 0.014(3) 0.020(3) 0.019(4) -0.007(3) 0.006(3) -0.007(3)
C15 0.023(4) 0.010(3) 0.013(3) 0.001(3) 0.001(3) -0.005(3)
C16 0.017(4) 0.012(3) 0.015(3) 0.000(3) 0.001(3) -0.001(3)
C21 0.013(4) 0.031(4) 0.040(5) 0.009(4) 0.007(3) 0.006(3)
C22 0.025(4) 0.028(4) 0.027(4) -0.014(3) -0.001(3) 0.010(3)
C23 0.024(4) 0.034(4) 0.019(4) 0.007(3) 0.003(3) 0.002(3)
C24 0.019(4) 0.043(5) 0.033(4) 0.006(4) -0.001(3) -0.005(4)
C25 0.035(4) 0.028(4) 0.017(4) -0.006(3) 0.013(3) 0.000(3)
C26 0.032(5) 0.041(5) 0.035(5) 0.006(4) 0.021(4) 0.011(4)

loop_
_atom_type_symbol
_atom_type_description
_atom_type_scat_dispersion_real
_atom_type_scat_dispersion_imag
_atom_type_scat_source
C C 0.0033 0.0016 'International Tables Vol C Tables 4.2.6.8 and 6.1.1.4'
H H 0.0000 0.0000 'International Tables Vol C Tables 4.2.6.8 and 6.1.1.4'
N N 0.0061 0.0033 'International Tables Vol C Tables 4.2.6.8 and 6.1.1.4'
O O 0.0106 0.0060 'International Tables Vol C Tables 4.2.6.8 and 6.1.1.4'
Cl Cl 0.1484 0.1585 'International Tables Vol C Tables 4.2.6.8 and 6.1.1.4'
Pt Pt -1.7033 8.3905 'International Tables Vol C Tables 4.2.6.8 and 6.1.1.4'

loop_
_geom_angle_atom_site_label_1
_geom_angle_atom_site_label_2
_geom_angle_atom_site_label_3
_geom_angle
O7 Pt1 O17 89.26(18)
O7 Pt1 C11 91.4(2)
O17 Pt1 C11 80.1(2)
O7 Pt1 C1 80.3(2)
O17 Pt1 C1 91.5(2)
C11 Pt1 C1 168.3(2)
O7 Pt1 Cl1 89.35(14)
O17 Pt1 Cl1 178.59(13)
C11 Pt1 Cl1 100.20(18)
C1 Pt1 Cl1 88.02(17)
O7 Pt1 Cl2 178.36(13)
O17 Pt1 Cl2 89.52(14)
C11 Pt1 Cl2 87.34(17)
C1 Pt1 Cl2 100.81(18)
Cl1 Pt1 Cl2 91.88(6)
O6 N1 O7 116.6(5)
O6 N1 C6 125.1(6)
O7 N1 C6 118.3(5)
O2 N2 O1 124.8(6)
O2 N2 C2 118.7(6)
O1 N2 C2 116.5(5)
O16 N3 O17 116.1(5)
O16 N3 C16 126.6(6)
O17 N3 C16 117.3(5)
O11 N4 O12 125.2(6)
O11 N4 C12 118.6(6)
O12 N4 C12 116.2(5)
C3 O3 C21 121.8(6)
C4 O4 C26 112.4(5)
C5 O5 C22 122.0(5)
N1 O7 Pt1 114.8(4)
C13 O13 C24 122.0(5)
C14 O14 C25 114.5(5)
C15 O15 C23 119.0(5)
N3 O17 Pt1 114.3(4)
C2 C1 C6 115.3(6)
C2 C1 Pt1 133.8(5)
C6 C1 Pt1 110.8(5)
C1 C2 C3 123.6(6)
C1 C2 N2 122.4(6)
C3 C2 N2 114.1(5)
O3 C3 C4 125.2(6)
O3 C3 C2 115.7(6)
C4 C3 C2 119.0(6)
O4 C4 C3 120.2(6)
O4 C4 C5 119.1(6)
C3 C4 C5 120.6(6)
O5 C5 C4 124.3(6)
O5 C5 C6 118.9(6)
C4 C5 C6 116.7(6)
N1 C6 C5 120.2(6)
N1 C6 C1 115.4(6)
C5 C6 C1 124.5(6)
C12 C11 C16 116.1(6)
C12 C11 Pt1 133.0(5)
C16 C11 Pt1 110.9(5)
C11 C12 C13 123.0(6)
C11 C12 N4 122.5(6)
C13 C12 N4 114.4(6)
O13 C13 C14 124.5(6)
O13 C13 C12 116.2(6)
C14 C13 C12 119.1(6)
O14 C14 C15 119.2(6)
O14 C14 C13 120.2(6)
C15 C14 C13 120.4(6)
O15 C15 C14 124.7(6)
O15 C15 C16 118.4(6)
C14 C15 C16 116.9(6)
N3 C16 C11 116.4(6)
N3 C16 C15 119.8(6)
C11 C16 C15 123.8(6)

loop_
_geom_bond_atom_site_label_1
_geom_bond_atom_site_label_2
_geom_bond_distance
Pt1 O7 2.020(4)
Pt1 O17 2.035(4)
Pt1 C11 2.073(6)
Pt1 C1 2.076(6)
Pt1 Cl1 2.2785(16)
Pt1 Cl2 2.2900(16)
N1 O6 1.210(7)
N1 O7 1.322(7)
N1 C6 1.407(8)
N2 O2 1.216(7)
N2 O1 1.232(7)
N2 C2 1.485(8)
N3 O16 1.202(7)
N3 O17 1.332(7)
N3 C16 1.404(8)
N4 O11 1.218(7)
N4 O12 1.225(7)
N4 C12 1.471(8)
O3 C3 1.335(8)
O3 C21 1.442(8)
O4 C4 1.380(7)
O4 C26 1.439(9)
O5 C5 1.328(8)
O5 C22 1.455(8)
O13 C13 1.340(8)
O13 C24 1.439(8)
O14 C14 1.364(8)
O14 C25 1.454(8)
O15 C15 1.338(8)
O15 C23 1.455(8)
C1 C2 1.359(9)
C1 C6 1.414(9)
C2 C3 1.428(9)
C3 C4 1.383(9)
C4 C5 1.411(9)
C5 C6 1.412(9)
C11 C12 1.363(9)
C11 C16 1.408(9)
C12 C13 1.411(9)
C13 C14 1.407(9)
C14 C15 1.394(9)
C15 C16 1.429(9)

loop_
_geom_hbond_atom_site_label_D
_geom_hbond_atom_site_label_H
_geom_hbond_atom_site_label_A
_geom_hbond_distance_DH
_geom_hbond_distance_HA
_geom_hbond_distance_DA
_geom_hbond_angle_DHA
_geom_hbond_site_symmetry_A
C25 H25B Cl1 0.98 2.66 3.377(7) 130.6 4_576
C24 H24B O2 0.98 2.39 3.206(9) 140.1 1_455
C21 H21B O11 0.98 2.45 3.335(9) 150.4 1_655
C24 H24A Cl1 0.98 2.77 3.683(9) 154.8 2_645
C25 H25C O6 0.98 2.36 3.321(9) 165.8 2_655
C25 H25B O14 0.98 2.57 3.427(9) 146.0 3_666
